data_2239237
loop_
_publ_author_name
'Hajsalem, Assia'
'Aoun, Sameh'
'Planchat, Aurelien'
'Rzaigui, Mohamed'
'Toumi, Samah Akriche'

_publ_section_title
;
 Bis[tris(phenanthroline-\k^2^<i>N</i>,<i>N</i>')cobalt(II)]
 undecatungsto(VI)vanado(V)phosphate dihydrate
;
_journal_coeditor_code HB7203
_journal_issue 4
_journal_name_full 'Acta Crystallographica Section E'
_journal_page_first m125
_journal_page_last m126
_journal_paper_doi 10.1107/S160053681400484X
_journal_volume 70
_journal_year 2014
_chemical_formula_iupac '[Co (C12 H8 N2)3] [P V W11 O40], 2H2 O'
_chemical_formula_moiety '2(C36 H24 N6 Co 2+), P V W11 O40 4-, 2(H2 O)'
_chemical_formula_sum 'C72 H52 Co2 N12 O42 P V W11'
_chemical_formula_weight 3979.38
_chemical_name_systematic
;
Bis[tris(phenanthroline-\k^2^<i>N</i>,<i>N</i>')cobalt(II)]
undecatungsto(VI)vanado(V)phosphate dihydrate
;
_space_group_IT_number 15
_symmetry_cell_setting monoclinic
_symmetry_space_group_name_Hall '-C 2yc'
_symmetry_space_group_name_H-M 'C 1 2/c 1'
_atom_sites_solution_hydrogens geom
_atom_sites_solution_primary direct
_atom_sites_solution_secondary difmap
_audit_creation_method SHELXL-97
_cell_angle_alpha 90.00
_cell_angle_beta 100.22(3)
_cell_angle_gamma 90.00
_cell_formula_units_Z 4
_cell_length_a 19.487(2)
_cell_length_b 18.049(3)
_cell_length_c 25.216(2)
_cell_measurement_reflns_used 25
_cell_measurement_temperature 295
_cell_measurement_theta_max 11
_cell_measurement_theta_min 9
_cell_volume 8728(2)
_computing_cell_refinement 'DIRAX/LSQ (Duisenberg <i>et al.</i>, 2000)'
_computing_data_collection 'COLLECT (Hooft, 1998)'
_computing_data_reduction 'EvalCCD (Duisenberg <i>et al.</i>, 2003)'
_computing_molecular_graphics
;
ORTEP-3 for Windows (Farrugia, 2012) and DIAMOND (Brandenburg & Putz,
2005)
;
_computing_publication_material
;
WinGX (Farrugia, 2012)
;
_computing_structure_refinement 'SHELXL97 (Sheldrick, 2008)'
_computing_structure_solution 'SHELXS97 (Sheldrick, 2008)'
_diffrn_ambient_temperature 295
_diffrn_detector_area_resol_mean 9
_diffrn_measured_fraction_theta_full 0.987
_diffrn_measured_fraction_theta_max 0.987
_diffrn_measurement_device '95mm CCD camera on \k-goniostat'
_diffrn_measurement_device_type 'Nonius KappaCCD'
_diffrn_measurement_method 'CCD rotation images, thick slices'
_diffrn_radiation_monochromator 'horizonally mounted graphite crystal'
_diffrn_radiation_source 'fine-focus sealed tube'
_diffrn_radiation_type MoK\a
_diffrn_radiation_wavelength 0.71073
_diffrn_reflns_av_R_equivalents 0.0699
_diffrn_reflns_av_sigmaI/netI 0.0491
_diffrn_reflns_limit_h_max 25
_diffrn_reflns_limit_h_min -26
_diffrn_reflns_limit_k_max 24
_diffrn_reflns_limit_k_min -24
_diffrn_reflns_limit_l_max 32
_diffrn_reflns_limit_l_min -34
_diffrn_reflns_number 62427
_diffrn_reflns_theta_full 28.80
_diffrn_reflns_theta_max 28.80
_diffrn_reflns_theta_min 6.42
_diffrn_standards_decay_% -1
_diffrn_standards_interval_time 120
_diffrn_standards_number 2
_exptl_absorpt_coefficient_mu 15.017
_exptl_absorpt_correction_T_max 0.4209
_exptl_absorpt_correction_T_min 0.2015
_exptl_absorpt_correction_type multi-scan
_exptl_absorpt_process_details '(SORTAV; Blessing, 1995)'
_exptl_crystal_colour YELLOW
_exptl_crystal_density_diffrn 3.028
_exptl_crystal_density_method 'not measured'
_exptl_crystal_description PRISM
_exptl_crystal_F_000 7240
_exptl_crystal_size_max 0.13
_exptl_crystal_size_mid 0.08
_exptl_crystal_size_min 0.04
_refine_diff_density_max 1.391
_refine_diff_density_min -1.505
_refine_ls_extinction_method none
_refine_ls_goodness_of_fit_ref 1.161
_refine_ls_hydrogen_treatment mixed
_refine_ls_matrix_type full
_refine_ls_number_parameters 688
_refine_ls_number_reflns 11235
_refine_ls_number_restraints 3
_refine_ls_restrained_S_all 1.160
_refine_ls_R_factor_all 0.0865
_refine_ls_R_factor_gt 0.0536
_refine_ls_shift/su_max 0.002
_refine_ls_shift/su_mean 0.000
_refine_ls_structure_factor_coef Fsqd
_refine_ls_weighting_details 'calc w=1/[\s^2^(Fo^2^)+250.0304P] where P=(Fo^2^+2Fc^2^)/3'
_refine_ls_weighting_scheme calc
_refine_ls_wR_factor_gt 0.0859
_refine_ls_wR_factor_ref 0.0950
_reflns_number_gt 8172
_reflns_number_total 11235
_reflns_threshold_expression I>2\s(I)
_cod_data_source_file hb7203sup1.cf
_cod_data_source_block I
_cod_original_cell_volume 8728.4(18)
_cod_original_sg_symbol_H-M 'C 2/c'
_cod_database_code 2239237
_cod_database_fobs_code 2239237

loop_
_symmetry_equiv_pos_as_xyz
'x, y, z'
'-x, y, -z+1/2'
'x+1/2, y+1/2, z'
'-x+1/2, y+1/2, -z+1/2'
'-x, -y, -z'
'x, -y, z-1/2'
'-x+1/2, -y+1/2, -z'
'x+1/2, -y+1/2, z-1/2'

loop_
_atom_site_type_symbol
_atom_site_label
_atom_site_fract_x
_atom_site_fract_y
_atom_site_fract_z
_atom_site_U_iso_or_equiv
_atom_site_adp_type
_atom_site_calc_flag
_atom_site_refinement_flags
_atom_site_occupancy
_atom_site_symmetry_multiplicity
_atom_site_disorder_assembly
_atom_site_disorder_group
W W1 0.90431(2) 0.16939(2) 0.468951(18) 0.03506(10) Uani d P 0.91 1 A 1
V V1 0.90431(2) 0.16939(2) 0.468951(18) 0.03506(10) Uani d P 0.09 1 A 2
W W2 0.91248(2) 0.27877(3) 0.587700(17) 0.03574(11) Uani d P 0.91 1 A 1
V V2 0.91248(2) 0.27877(3) 0.587700(17) 0.03574(11) Uani d P 0.09 1 A 2
W W3 0.83223(2) 0.10207(3) 0.579002(19) 0.04092(12) Uani d P 0.92 1 . 1
V V3 0.83223(2) 0.10207(3) 0.579002(19) 0.04092(12) Uani d P 0.08 1 A 2
W W4 0.82438(2) 0.32068(3) 0.391898(18) 0.04283(12) Uani d P 0.92 1 . 1
V V4 0.82438(2) 0.32068(3) 0.391898(18) 0.04283(12) Uani d P 0.08 1 . 2
W W5 0.67180(3) 0.07254(3) 0.48920(2) 0.04756(13) Uani d P 0.92 1 . 1
V V5 0.67180(3) 0.07254(3) 0.48920(2) 0.04756(13) Uani d P 0.08 1 . 2
W W6 0.74373(3) 0.14331(3) 0.380723(19) 0.04799(13) Uani d P 0.92 1 . 1
V V6 0.74373(3) 0.14331(3) 0.380723(19) 0.04799(13) Uani d P 0.08 1 . 2
O O1E 0.9773(4) 0.1310(5) 0.4547(4) 0.072(3) Uani d . 1 1 . .
O O2E 0.9883(4) 0.2925(5) 0.6293(3) 0.064(2) Uani d . 1 1 . .
O O3E 0.8718(5) 0.0319(5) 0.6152(3) 0.066(2) Uani d . 1 1 . .
O O4E 0.8576(4) 0.3557(5) 0.3403(3) 0.057(2) Uani d . 1 1 . .
O O5E 0.6360(4) -0.0117(4) 0.4862(3) 0.052(2) Uani d . 1 1 . .
O O6E 0.7424(5) 0.0939(5) 0.3244(3) 0.069(3) Uani d . 1 1 . .
O O1 0.9412(4) 0.2330(4) 0.5277(3) 0.051(2) Uani d . 1 1 . .
O O2 0.8823(4) 0.1027(4) 0.5215(3) 0.053(2) Uani d . 1 1 . .
O O3 0.8945(5) 0.2558(5) 0.4245(3) 0.073(3) Uani d . 1 1 . .
O O4 0.8351(5) 0.1247(5) 0.4175(4) 0.079(3) Uani d . 1 1 . .
O O5 0.8869(4) 0.1821(4) 0.6090(3) 0.053(2) Uani d . 1 1 . .
O O6A 0.8877(8) 0.3591(10) 0.5382(7) 0.038(4) Uani d P 0.50 1 . 1
O O6B 0.9132(8) 0.3772(9) 0.5575(6) 0.030(3) Uani d P 0.50 1 . 2
O O7 0.8556(4) 0.3900(6) 0.4469(4) 0.081(3) Uani d . 1 1 . .
O O8 0.7761(5) 0.2355(5) 0.3599(3) 0.072(3) Uani d . 1 1 . .
O O9A 0.8604(7) 0.3245(9) 0.6394(6) 0.032(3) Uani d P 0.50 1 . 1
O O9B 0.8340(7) 0.3084(10) 0.6198(6) 0.035(4) Uani d P 0.50 1 . 2
O O10 0.7634(4) 0.1309(7) 0.6194(4) 0.086(4) Uani d . 1 1 . .
O O11A 0.7035(10) 0.0633(11) 0.4178(7) 0.041(4) Uani d P 0.50 1 B 1
O O11B 0.7226(10) 0.0845(10) 0.4384(7) 0.038(4) Uani d P 0.50 1 C 2
O O12 0.7599(4) 0.0525(6) 0.5323(4) 0.081(3) Uani d . 1 1 . .
P P 0.7500 0.2500 0.5000 0.0229(6) Uani d S 1 2 . .
O O1C 0.7595(6) 0.3206(7) 0.4667(4) 0.028(3) Uani d P 0.50 1 . 1
O O3C 0.7921(6) 0.2294(7) 0.4564(5) 0.028(3) Uani d P 0.50 1 A 2
O O4C 0.8176(6) 0.2148(7) 0.5224(4) 0.027(3) Uani d P 0.50 1 . 1
O O2C 0.7968(6) 0.3041(7) 0.5406(4) 0.028(3) Uani d P 0.50 1 . 2
O O1W 1.0714(7) 0.1131(6) 0.3771(6) 0.098(4) Uani d D 1 1 . .
H H1W1 1.033(6) 0.115(9) 0.388(8) 0.147 Uiso d D 1 1 . .
H H2W1 1.092(8) 0.071(5) 0.380(9) 0.147 Uiso d D 1 1 . .
Co Co 0.80233(7) 0.31178(8) 0.15603(5) 0.0367(3) Uani d . 1 1 . .
N N1 0.8600(5) 0.2468(6) 0.2151(4) 0.051(2) Uani d . 1 1 . .
N N2 0.7596(5) 0.2088(5) 0.1326(4) 0.047(2) Uani d . 1 1 . .
N N3 0.8759(5) 0.3135(5) 0.1070(3) 0.041(2) Uani d . 1 1 . .
N N4 0.8545(6) 0.4082(6) 0.1827(4) 0.054(3) Uani d . 1 1 . .
N N5 0.7316(4) 0.3680(5) 0.0981(3) 0.0375(19) Uani d . 1 1 . .
N N6 0.7208(4) 0.3243(5) 0.1973(3) 0.0365(19) Uani d . 1 1 . .
C C1 0.9090(6) 0.2668(9) 0.2556(5) 0.064(4) Uani d . 1 1 . .
H H1 0.9240 0.3158 0.2573 0.077 Uiso calc R 1 1 . .
C C2 0.9398(8) 0.2178(13) 0.2961(6) 0.083(5) Uani d . 1 1 . .
H H2 0.9743 0.2340 0.3239 0.099 Uiso calc R 1 1 . .
C C3 0.9184(9) 0.1468(12) 0.2937(6) 0.085(5) Uani d . 1 1 . .
H H3 0.9379 0.1135 0.3203 0.102 Uiso calc R 1 1 . .
C C4 0.8660(7) 0.1226(8) 0.2505(5) 0.061(3) Uani d . 1 1 . .
C C5 0.8418(9) 0.0467(8) 0.2431(6) 0.075(4) Uani d . 1 1 . .
H H5 0.8620 0.0104 0.2671 0.089 Uiso calc R 1 1 . .
C C6 0.7912(9) 0.0282(8) 0.2025(6) 0.073(4) Uani d . 1 1 . .
H H6 0.7755 -0.0205 0.1995 0.088 Uiso calc R 1 1 . .
C C7 0.7601(7) 0.0823(7) 0.1630(5) 0.060(3) Uani d . 1 1 . .
C C8 0.7059(8) 0.0667(8) 0.1192(6) 0.070(4) Uani d . 1 1 . .
H H8 0.6881 0.0190 0.1136 0.084 Uiso calc R 1 1 . .
C C9 0.6808(8) 0.1224(9) 0.0859(6) 0.072(4) Uani d . 1 1 . .
H H9 0.6444 0.1135 0.0574 0.086 Uiso calc R 1 1 . .
C C10 0.7080(7) 0.1908(8) 0.0936(5) 0.060(3) Uani d . 1 1 . .
H H10 0.6891 0.2279 0.0698 0.072 Uiso calc R 1 1 . .
C C11 0.7863(6) 0.1554(6) 0.1681(4) 0.046(3) Uani d . 1 1 . .
C C12 0.8393(6) 0.1741(8) 0.2123(5) 0.054(3) Uani d . 1 1 . .
C C13 0.8843(6) 0.2656(7) 0.0680(5) 0.052(3) Uani d . 1 1 . .
H H13 0.8576 0.2226 0.0639 0.062 Uiso calc R 1 1 . .
C C14 0.9317(6) 0.2776(8) 0.0331(5) 0.059(3) Uani d . 1 1 . .
H H14 0.9351 0.2440 0.0057 0.071 Uiso calc R 1 1 . .
C C15 0.9731(6) 0.3399(7) 0.0398(5) 0.058(3) Uani d . 1 1 . .
H H15 1.0055 0.3478 0.0174 0.069 Uiso calc R 1 1 . .
C C16 0.9669(6) 0.3917(7) 0.0805(5) 0.051(3) Uani d . 1 1 . .
C C17 1.0060(6) 0.4588(7) 0.0903(6) 0.060(3) Uani d . 1 1 . .
H H17 1.0397 0.4700 0.0696 0.072 Uiso calc R 1 1 . .
C C18 0.9948(6) 0.5058(7) 0.1291(6) 0.064(4) Uani d . 1 1 . .
H H18 1.0210 0.5491 0.1347 0.077 Uiso calc R 1 1 . .
C C19 0.9437(6) 0.4915(7) 0.1621(5) 0.057(3) Uani d . 1 1 . .
C C20 0.9284(8) 0.5398(8) 0.2027(6) 0.066(4) Uani d . 1 1 . .
H H20 0.9512 0.5851 0.2089 0.079 Uiso calc R 1 1 . .
C C21 0.8798(9) 0.5191(8) 0.2324(6) 0.073(4) Uani d . 1 1 . .
H H21 0.8715 0.5488 0.2607 0.087 Uiso calc R 1 1 . .
C C22 0.8431(8) 0.4549(7) 0.2207(5) 0.063(4) Uani d . 1 1 . .
H H22 0.8084 0.4435 0.2403 0.076 Uiso calc R 1 1 . .
C C23 0.9041(6) 0.4266(6) 0.1535(4) 0.046(3) Uani d . 1 1 . .
C C24 0.9158(5) 0.3752(6) 0.1129(4) 0.043(2) Uani d . 1 1 . .
C C25 0.7358(7) 0.3868(7) 0.0480(5) 0.057(3) Uani d . 1 1 . .
H H25 0.7775 0.3777 0.0361 0.068 Uiso calc R 1 1 . .
C C26 0.6827(7) 0.4185(7) 0.0127(5) 0.058(3) Uani d . 1 1 . .
H H26 0.6883 0.4298 -0.0222 0.069 Uiso calc R 1 1 . .
C C27 0.6220(7) 0.4333(7) 0.0292(5) 0.059(3) Uani d . 1 1 . .
H H27 0.5860 0.4561 0.0058 0.071 Uiso calc R 1 1 . .
C C28 0.6129(6) 0.4147(6) 0.0813(4) 0.044(3) Uani d . 1 1 . .
C C29 0.5491(6) 0.4251(8) 0.1015(5) 0.063(4) Uani d . 1 1 . .
H H29 0.5109 0.4472 0.0800 0.076 Uiso calc R 1 1 . .
C C30 0.5453(6) 0.4023(9) 0.1519(6) 0.069(4) Uani d . 1 1 . .
H H30 0.5036 0.4096 0.1643 0.083 Uiso calc R 1 1 . .
C C31 0.6020(5) 0.3676(8) 0.1873(5) 0.054(3) Uani d . 1 1 . .
C C32 0.6007(6) 0.3421(9) 0.2395(5) 0.067(4) Uani d . 1 1 . .
H H32 0.5605 0.3479 0.2541 0.080 Uiso calc R 1 1 . .
C C33 0.6570(6) 0.3094(8) 0.2688(5) 0.060(3) Uani d . 1 1 . .
H H33 0.6559 0.2934 0.3037 0.072 Uiso calc R 1 1 . .
C C34 0.7170(6) 0.2996(7) 0.2464(4) 0.049(3) Uani d . 1 1 . .
H H34 0.7552 0.2753 0.2662 0.058 Uiso calc R 1 1 . .
C C35 0.6646(5) 0.3573(6) 0.1679(4) 0.036(2) Uani d . 1 1 . .
C C36 0.6705(5) 0.3812(6) 0.1147(4) 0.036(2) Uani d . 1 1 . .

loop_
_atom_site_aniso_label
_atom_site_aniso_U_11
_atom_site_aniso_U_22
_atom_site_aniso_U_33
_atom_site_aniso_U_12
_atom_site_aniso_U_13
_atom_site_aniso_U_23
W1 0.0286(2) 0.0352(2) 0.0414(2) 0.00378(18) 0.00621(17) -0.00271(19)
V1 0.0286(2) 0.0352(2) 0.0414(2) 0.00378(18) 0.00621(17) -0.00271(19)
W2 0.0295(2) 0.0391(2) 0.0366(2) 0.00004(18) 0.00030(17) 0.00294(18)
V2 0.0295(2) 0.0391(2) 0.0366(2) 0.00004(18) 0.00030(17) 0.00294(18)
W3 0.0345(2) 0.0374(3) 0.0478(3) 0.00344(19) -0.00085(19) 0.0026(2)
V3 0.0345(2) 0.0374(3) 0.0478(3) 0.00344(19) -0.00085(19) 0.0026(2)
W4 0.0409(3) 0.0558(3) 0.0327(2) -0.0115(2) 0.00890(19) 0.0005(2)
V4 0.0409(3) 0.0558(3) 0.0327(2) -0.0115(2) 0.00890(19) 0.0005(2)
W5 0.0452(3) 0.0292(2) 0.0711(3) -0.0081(2) 0.0181(2) -0.0074(2)
V5 0.0452(3) 0.0292(2) 0.0711(3) -0.0081(2) 0.0181(2) -0.0074(2)
W6 0.0643(3) 0.0444(3) 0.0366(2) -0.0025(2) 0.0124(2) -0.0138(2)
V6 0.0643(3) 0.0444(3) 0.0366(2) -0.0025(2) 0.0124(2) -0.0138(2)
O1E 0.042(5) 0.056(5) 0.129(8) 0.000(4) 0.046(5) -0.017(5)
O2E 0.047(5) 0.093(7) 0.044(4) -0.032(5) -0.013(4) -0.003(4)
O3E 0.094(7) 0.044(5) 0.062(5) 0.022(5) 0.021(5) 0.014(4)
O4E 0.046(4) 0.082(6) 0.042(4) -0.008(4) 0.010(4) 0.019(4)
O5E 0.042(4) 0.029(4) 0.079(6) -0.007(3) -0.003(4) -0.001(4)
O6E 0.071(6) 0.080(7) 0.055(5) -0.003(5) 0.005(4) -0.041(5)
O1 0.077(5) 0.044(4) 0.034(4) -0.018(4) 0.017(4) -0.006(3)
O2 0.079(6) 0.042(4) 0.041(4) -0.023(4) 0.021(4) -0.011(3)
O3 0.084(6) 0.053(5) 0.062(5) -0.022(5) -0.038(5) 0.019(4)
O4 0.097(7) 0.047(5) 0.072(6) -0.027(5) -0.045(5) 0.011(4)
O5 0.077(6) 0.043(4) 0.043(4) -0.024(4) 0.021(4) -0.004(3)
O6A 0.024(9) 0.051(11) 0.039(10) -0.005(7) 0.003(7) 0.003(8)
O6B 0.028(9) 0.032(9) 0.028(9) 0.005(7) -0.002(6) 0.006(6)
O7 0.029(4) 0.124(9) 0.091(7) -0.010(5) 0.010(4) -0.070(6)
O8 0.081(6) 0.050(5) 0.066(5) -0.024(5) -0.039(5) 0.019(4)
O9A 0.019(8) 0.043(9) 0.031(8) 0.003(7) -0.006(6) 0.003(7)
O9B 0.009(7) 0.063(11) 0.028(8) -0.004(7) -0.007(5) -0.003(7)
O10 0.027(4) 0.137(9) 0.092(7) -0.007(5) 0.008(4) -0.070(7)
O11A 0.041(10) 0.039(11) 0.044(12) 0.000(8) 0.009(8) -0.012(8)
O11B 0.044(11) 0.045(11) 0.029(9) 0.006(8) 0.019(8) -0.010(7)
O12 0.033(4) 0.112(8) 0.095(7) -0.008(5) 0.004(4) -0.068(6)
P 0.0258(15) 0.0167(14) 0.0257(15) -0.0004(12) 0.0030(12) -0.0015(12)
O1C 0.027(6) 0.031(7) 0.022(6) 0.001(5) -0.003(5) 0.005(5)
O3C 0.026(6) 0.030(7) 0.030(6) 0.005(5) 0.010(5) -0.004(5)
O4C 0.020(6) 0.038(7) 0.025(6) 0.000(5) 0.008(5) -0.001(5)
O2C 0.025(6) 0.031(7) 0.022(6) -0.009(5) -0.010(5) -0.006(5)
O1W 0.109(10) 0.069(7) 0.129(10) 0.024(7) 0.057(8) 0.007(7)
Co 0.0363(7) 0.0382(8) 0.0355(7) 0.0024(6) 0.0067(6) 0.0015(6)
N1 0.036(5) 0.074(7) 0.045(5) 0.006(5) 0.013(4) -0.004(5)
N2 0.047(5) 0.048(6) 0.048(5) 0.002(4) 0.014(4) 0.000(4)
N3 0.047(5) 0.034(5) 0.041(5) 0.007(4) 0.002(4) 0.000(4)
N4 0.070(7) 0.051(6) 0.039(5) 0.017(5) 0.009(5) -0.001(4)
N5 0.041(5) 0.036(5) 0.035(4) -0.004(4) 0.005(4) 0.006(4)
N6 0.035(4) 0.043(5) 0.030(4) 0.006(4) 0.000(3) -0.005(4)
C1 0.048(7) 0.091(11) 0.056(8) 0.008(7) 0.017(6) 0.000(7)
C2 0.051(8) 0.139(17) 0.058(9) 0.012(10) 0.007(7) -0.007(10)
C3 0.076(11) 0.114(15) 0.067(10) 0.040(11) 0.020(8) 0.025(10)
C4 0.070(9) 0.067(9) 0.048(7) 0.029(7) 0.017(6) 0.013(6)
C5 0.103(12) 0.060(9) 0.069(9) 0.040(9) 0.040(9) 0.019(7)
C6 0.099(12) 0.052(8) 0.078(10) 0.022(8) 0.042(9) 0.000(7)
C7 0.077(9) 0.049(7) 0.064(8) 0.008(7) 0.038(7) -0.007(6)
C8 0.082(10) 0.057(9) 0.079(10) -0.015(8) 0.037(8) -0.028(8)
C9 0.080(10) 0.081(11) 0.053(8) -0.001(8) 0.006(7) -0.028(8)
C10 0.060(8) 0.069(9) 0.050(7) -0.020(7) 0.007(6) -0.018(6)
C11 0.054(7) 0.045(7) 0.044(6) 0.008(5) 0.023(5) 0.002(5)
C12 0.049(7) 0.068(9) 0.049(7) 0.010(6) 0.020(6) 0.007(6)
C13 0.053(7) 0.041(7) 0.062(7) 0.007(5) 0.013(6) -0.005(6)
C14 0.044(7) 0.064(8) 0.068(8) 0.020(6) 0.005(6) -0.017(7)
C15 0.041(6) 0.064(8) 0.066(8) 0.017(6) 0.007(6) -0.010(7)
C16 0.040(6) 0.054(7) 0.058(7) 0.018(6) 0.005(5) 0.012(6)
C17 0.038(6) 0.048(7) 0.093(10) 0.011(6) 0.009(6) 0.003(7)
C18 0.040(7) 0.043(7) 0.102(11) 0.006(6) -0.006(7) 0.015(7)
C19 0.048(7) 0.044(7) 0.070(8) 0.012(6) -0.014(6) 0.004(6)
C20 0.065(9) 0.054(8) 0.068(9) 0.010(7) -0.022(7) 0.000(7)
C21 0.097(12) 0.055(9) 0.057(8) 0.024(8) -0.012(8) -0.012(7)
C22 0.085(10) 0.049(8) 0.055(7) 0.017(7) 0.009(7) -0.006(6)
C23 0.044(6) 0.045(6) 0.043(6) 0.011(5) -0.005(5) 0.005(5)
C24 0.032(5) 0.040(6) 0.053(6) 0.007(5) -0.005(5) -0.006(5)
C25 0.068(8) 0.059(8) 0.044(6) -0.004(7) 0.014(6) 0.007(6)
C26 0.068(8) 0.057(8) 0.046(7) 0.004(6) 0.005(6) 0.029(6)
C27 0.058(8) 0.049(7) 0.060(8) -0.010(6) -0.014(6) 0.024(6)
C28 0.044(6) 0.038(6) 0.044(6) -0.010(5) -0.010(5) 0.001(5)
C29 0.032(6) 0.083(10) 0.068(8) 0.004(6) -0.010(6) 0.013(7)
C30 0.030(6) 0.104(12) 0.069(9) 0.016(7) -0.001(6) -0.006(8)
C31 0.030(5) 0.085(9) 0.047(6) -0.006(6) 0.010(5) -0.012(6)
C32 0.037(6) 0.116(12) 0.050(7) 0.001(7) 0.015(6) -0.005(7)
C33 0.052(7) 0.093(10) 0.036(6) -0.010(7) 0.010(5) 0.006(6)
C34 0.044(6) 0.069(8) 0.031(5) 0.001(6) 0.005(5) 0.001(5)
C35 0.032(5) 0.037(5) 0.038(5) -0.002(4) 0.002(4) 0.002(4)
C36 0.030(5) 0.035(5) 0.041(5) -0.010(4) -0.004(4) -0.002(4)

loop_
_atom_type_symbol
_atom_type_description
_atom_type_scat_dispersion_real
_atom_type_scat_dispersion_imag
_atom_type_scat_source
C C 0.0033 0.0016 'International Tables Vol C Tables 4.2.6.8 and 6.1.1.4'
H H 0.0000 0.0000 'International Tables Vol C Tables 4.2.6.8 and 6.1.1.4'
Co Co 0.3494 0.9721 'International Tables Vol C Tables 4.2.6.8 and 6.1.1.4'
N N 0.0061 0.0033 'International Tables Vol C Tables 4.2.6.8 and 6.1.1.4'
O O 0.0106 0.0060 'International Tables Vol C Tables 4.2.6.8 and 6.1.1.4'
P P 0.1023 0.0942 'International Tables Vol C Tables 4.2.6.8 and 6.1.1.4'
V V 0.3005 0.5294 'International Tables Vol C Tables 4.2.6.8 and 6.1.1.4'
W W -0.8490 6.8722 'International Tables Vol C Tables 4.2.6.8 and 6.1.1.4'

loop_
_geom_angle_atom_site_label_1
_geom_angle_atom_site_label_2
_geom_angle_atom_site_label_3
_geom_angle_site_symmetry_1
_geom_angle_site_symmetry_3
_geom_angle
_geom_angle_publ_flag
O1E W1 O4 . . 102.0(5) ?
O1E W1 O2 . . 101.1(4) ?
O4 W1 O2 . . 89.3(4) ?
O1E W1 O3 . . 102.3(5) ?
O4 W1 O3 . . 87.7(3) ?
O2 W1 O3 . . 156.6(4) ?
O1E W1 O1 . . 101.4(4) ?
O4 W1 O1 . . 156.7(4) ?
O2 W1 O1 . . 86.5(3) ?
O3 W1 O1 . . 87.1(3) ?
O1E W1 O4C . . 159.7(5) ?
O4 W1 O4C . . 92.4(5) ?
O2 W1 O4C . . 64.5(4) ?
O3 W1 O4C . . 92.4(4) ?
O1 W1 O4C . . 65.1(4) ?
O2E W2 O1 . . 102.2(4) ?
O2E W2 O5 . . 101.8(4) ?
O1 W2 O5 . . 87.4(3) ?
O2E W2 O6A . . 112.9(6) ?
O1 W2 O6A . . 83.5(6) ?
O5 W2 O6A . . 145.3(6) ?
O2E W2 O9A . . 91.4(5) ?
O1 W2 O9A . . 166.4(5) ?
O5 W2 O9A . . 90.3(5) ?
O6A W2 O9A . . 90.8(7) ?
O2E W2 O4C . . 160.0(4) ?
O1 W2 O4C . . 64.3(3) ?
O5 W2 O4C . . 64.5(4) ?
O6A W2 O4C . . 81.4(6) ?
O9A W2 O4C . . 102.7(5) ?
O3E W3 O5 . . 100.9(4) ?
O3E W3 O2 . . 100.0(4) ?
O5 W3 O2 . . 88.3(3) ?
O3E W3 O12 . . 101.7(5) ?
O5 W3 O12 . . 157.3(4) ?
O2 W3 O12 . . 87.4(4) ?
O3E W3 O10 . . 102.5(5) ?
O5 W3 O10 . . 88.7(4) ?
O2 W3 O10 . . 157.5(5) ?
O12 W3 O10 . . 86.8(4) ?
O3E W3 O1C . 7_656 159.8(4) ?
O5 W3 O1C . 7_656 93.8(4) ?
O2 W3 O1C . 7_656 94.0(4) ?
O12 W3 O1C . 7_656 64.3(4) ?
O10 W3 O1C . 7_656 63.9(5) ?
O3E W3 O4C . . 159.3(4) ?
O5 W3 O4C . . 66.2(4) ?
O2 W3 O4C . . 64.8(4) ?
O12 W3 O4C . . 91.9(5) ?
O10 W3 O4C . . 93.7(5) ?
O1C W3 O4C 7_656 . 40.8(4) ?
O4E W4 O3 . . 103.0(4) ?
O4E W4 O7 . . 101.6(5) ?
O3 W4 O7 . . 88.7(4) ?
O4E W4 O10 . 7_656 99.9(5) ?
O3 W4 O10 . 7_656 157.1(5) ?
O7 W4 O10 . 7_656 88.2(4) ?
O4E W4 O8 . . 101.9(4) ?
O3 W4 O8 . . 87.0(4) ?
O7 W4 O8 . . 156.5(4) ?
O10 W4 O8 7_656 . 86.8(4) ?
O4E W4 O1C . . 157.0(4) ?
O3 W4 O1C . . 95.6(4) ?
O7 W4 O1C . . 65.0(4) ?
O10 W4 O1C 7_656 . 62.7(4) ?
O8 W4 O1C . . 92.4(4) ?
O5E W5 O6A . 7_656 112.5(6) ?
O5E W5 O12 . . 100.4(4) ?
O6A W5 O12 7_656 . 146.1(6) ?
O5E W5 O7 . 7_656 100.6(4) ?
O6A W5 O7 7_656 7_656 79.6(7) ?
O12 W5 O7 . 7_656 86.8(4) ?
O5E W5 O11A . . 94.4(6) ?
O6A W5 O11A 7_656 . 89.5(8) ?
O12 W5 O11A . . 96.1(6) ?
O7 W5 O11A 7_656 . 164.0(7) ?
O5E W5 O1C . 7_656 155.8(4) ?
O6A W5 O1C 7_656 7_656 84.0(6) ?
O12 W5 O1C . 7_656 62.1(4) ?
O7 W5 O1C 7_656 7_656 63.8(4) ?
O11A W5 O1C . 7_656 103.7(6) ?
O6E W6 O4 . . 101.1(5) ?
O6E W6 O8 . . 100.9(5) ?
O4 W6 O8 . . 87.8(4) ?
O6E W6 O11A . . 93.7(6) ?
O4 W6 O11A . . 93.3(6) ?
O8 W6 O11A . . 164.8(6) ?
O6E W6 O9A . 7_656 94.2(5) ?
O4 W6 O9A . 7_656 164.3(5) ?
O8 W6 O9A . 7_656 92.6(5) ?
O11A W6 O9A . 7_656 82.3(7) ?
W2 O1 W1 . . 139.3(4) ?
W3 O2 W1 . . 138.9(5) ?
W4 O3 W1 . . 139.2(6) ?
W1 O4 W6 . . 139.7(6) ?
W3 O5 W2 . . 138.3(4) ?
W5 O6A W2 7_656 . 149.7(10) ?
W4 O7 V5 . 7_656 138.9(5) ?
W4 O7 W5 . 7_656 138.9(5) ?
V5 O7 W5 7_656 7_656 0.00(3) ?
W6 O8 W4 . . 139.3(5) ?
W2 O9A W6 . 7_656 123.3(7) ?
W3 O10 V4 . 7_656 138.7(6) ?
W3 O10 W4 . 7_656 138.7(6) ?
V4 O10 W4 7_656 7_656 0.00(3) ?
W6 O11A W5 . . 125.4(9) ?
W3 O12 W5 . . 139.9(6) ?
O4C P O4C . 7_656 180.0(8) ?
O4C P O3C . . 67.4(6) ?
O4C P O3C 7_656 . 112.6(6) ?
O4C P O3C . 7_656 112.6(6) ?
O4C P O3C 7_656 7_656 67.4(6) ?
O3C P O3C . 7_656 180.000(3) ?
O4C P O1C . 7_656 68.0(6) ?
O4C P O1C 7_656 7_656 112.0(6) ?
O3C P O1C . 7_656 108.6(6) ?
O3C P O1C 7_656 7_656 71.4(6) ?
O4C P O1C . . 112.0(6) ?
O4C P O1C 7_656 . 68.0(6) ?
O3C P O1C . . 71.4(6) ?
O3C P O1C 7_656 . 108.6(6) ?
O1C P O1C 7_656 . 180.0(7) ?
O4C P O2C . . 69.2(6) ?
O4C P O2C 7_656 . 110.8(6) ?
O3C P O2C . . 107.1(6) ?
O3C P O2C 7_656 . 72.9(6) ?
O1C P O2C 7_656 . 105.5(6) ?
O1C P O2C . . 74.5(6) ?
O4C P O2C . 7_656 110.8(6) ?
O4C P O2C 7_656 7_656 69.2(6) ?
O3C P O2C . 7_656 72.9(6) ?
O3C P O2C 7_656 7_656 107.1(6) ?
O1C P O2C 7_656 7_656 74.5(6) ?
O1C P O2C . 7_656 105.5(6) ?
O2C P O2C . 7_656 180.0(7) ?
P O1C O4C . 7_656 54.0(6) ?
P O1C W3 . 7_656 126.0(6) ?
O4C O1C W3 7_656 7_656 72.0(6) ?
P O1C W4 . . 122.9(7) ?
O4C O1C W4 7_656 . 135.7(7) ?
W3 O1C W4 7_656 . 94.1(4) ?
P O1C W5 . 7_656 120.0(6) ?
O4C O1C W5 7_656 7_656 129.8(7) ?
W3 O1C W5 7_656 7_656 93.4(4) ?
W4 O1C W5 . 7_656 91.9(4) ?
P O4C O1C . 7_656 58.0(5) ?
P O4C W3 . . 125.2(6) ?
O1C O4C W3 7_656 . 67.2(5) ?
P O4C W1 . . 125.4(6) ?
O1C O4C W1 7_656 . 132.1(7) ?
W3 O4C W1 . . 91.2(4) ?
P O4C W2 . . 123.5(7) ?
O1C O4C W2 7_656 . 129.3(7) ?
W3 O4C W2 . . 90.2(4) ?
W1 O4C W2 . . 90.8(4) ?
P O2C V6 . 7_656 122.1(6) ?
P O2C V5 . 7_656 120.4(6) ?
V6 O2C V5 7_656 7_656 91.7(4) ?
H1W1 O1W H2W1 . . 116(2) ?
N3 Co N6 . . 170.4(3) n
N3 Co N1 . . 95.4(3) n
N6 Co N1 . . 93.8(3) n
N3 Co N4 . . 80.0(4) n
N6 Co N4 . . 97.0(4) n
N1 Co N4 . . 94.0(4) n
N3 Co N2 . . 97.5(3) n
N6 Co N2 . . 86.3(3) n
N1 Co N2 . . 80.6(4) n
N4 Co N2 . . 173.9(4) n
N3 Co N5 . . 90.9(3) n
N6 Co N5 . . 80.1(3) n
N1 Co N5 . . 171.6(4) n
N4 Co N5 . . 92.5(4) n
N2 Co N5 . . 93.1(4) n
C1 N1 C12 . . 117.9(12) ?
C1 N1 Co . . 129.0(10) ?
C12 N1 Co . . 112.9(8) ?
C10 N2 C11 . . 118.0(11) ?
C10 N2 Co . . 130.3(9) ?
C11 N2 Co . . 111.2(8) ?
C13 N3 C24 . . 118.0(10) ?
C13 N3 Co . . 128.4(8) ?
C24 N3 Co . . 113.4(7) ?
C22 N4 C23 . . 117.6(12) ?
C22 N4 Co . . 129.5(10) ?
C23 N4 Co . . 112.8(7) ?
C25 N5 C36 . . 117.2(9) ?
C25 N5 Co . . 130.4(8) ?
C36 N5 Co . . 112.2(6) ?
C34 N6 C35 . . 119.1(9) ?
C34 N6 Co . . 127.5(7) ?
C35 N6 Co . . 113.2(6) ?
N1 C1 C2 . . 123.2(15) ?
N1 C1 H1 . . 118.4 ?
C2 C1 H1 . . 118.4 ?
C3 C2 C1 . . 118.6(15) ?
C3 C2 H2 . . 120.7 ?
C1 C2 H2 . . 120.7 ?
C2 C3 C4 . . 120.0(15) ?
C2 C3 H3 . . 120.0 ?
C4 C3 H3 . . 120.0 ?
C12 C4 C3 . . 117.4(14) ?
C12 C4 C5 . . 118.4(13) ?
C3 C4 C5 . . 124.1(14) ?
C6 C5 C4 . . 121.0(13) ?
C6 C5 H5 . . 119.5 ?
C4 C5 H5 . . 119.5 ?
C5 C6 C7 . . 121.5(15) ?
C5 C6 H6 . . 119.3 ?
C7 C6 H6 . . 119.3 ?
C11 C7 C8 . . 117.7(13) ?
C11 C7 C6 . . 117.8(14) ?
C8 C7 C6 . . 124.5(14) ?
C9 C8 C7 . . 118.6(13) ?
C9 C8 H8 . . 120.7 ?
C7 C8 H8 . . 120.7 ?
C10 C9 C8 . . 120.3(14) ?
C10 C9 H9 . . 119.9 ?
C8 C9 H9 . . 119.9 ?
N2 C10 C9 . . 124.4(14) ?
N2 C10 H10 . . 117.8 ?
C9 C10 H10 . . 117.8 ?
N2 C11 C7 . . 121.0(11) ?
N2 C11 C12 . . 119.3(11) ?
C7 C11 C12 . . 119.7(12) ?
N1 C12 C4 . . 122.8(12) ?
N1 C12 C11 . . 115.7(11) ?
C4 C12 C11 . . 121.4(13) ?
N3 C13 C14 . . 122.7(11) ?
N3 C13 H13 . . 118.6 ?
C14 C13 H13 . . 118.6 ?
C15 C14 C13 . . 119.1(12) ?
C15 C14 H14 . . 120.4 ?
C13 C14 H14 . . 120.4 ?
C14 C15 C16 . . 120.5(12) ?
C14 C15 H15 . . 119.8 ?
C16 C15 H15 . . 119.8 ?
C15 C16 C24 . . 115.9(11) ?
C15 C16 C17 . . 125.1(12) ?
C24 C16 C17 . . 119.0(11) ?
C18 C17 C16 . . 120.7(12) ?
C18 C17 H17 . . 119.7 ?
C16 C17 H17 . . 119.7 ?
C17 C18 C19 . . 122.0(13) ?
C17 C18 H18 . . 119.0 ?
C19 C18 H18 . . 119.0 ?
C23 C19 C20 . . 116.5(13) ?
C23 C19 C18 . . 118.9(12) ?
C20 C19 C18 . . 124.5(13) ?
C21 C20 C19 . . 119.0(14) ?
C21 C20 H20 . . 120.5 ?
C19 C20 H20 . . 120.5 ?
C20 C21 C22 . . 120.2(14) ?
C20 C21 H21 . . 119.9 ?
C22 C21 H21 . . 119.9 ?
N4 C22 C21 . . 123.2(14) ?
N4 C22 H22 . . 118.4 ?
C21 C22 H22 . . 118.4 ?
N4 C23 C19 . . 123.3(11) ?
N4 C23 C24 . . 116.6(11) ?
C19 C23 C24 . . 120.1(11) ?
N3 C24 C16 . . 123.8(10) ?
N3 C24 C23 . . 116.9(10) ?
C16 C24 C23 . . 119.3(11) ?
N5 C25 C26 . . 124.1(12) ?
N5 C25 H25 . . 117.9 ?
C26 C25 H25 . . 117.9 ?
C27 C26 C25 . . 119.2(11) ?
C27 C26 H26 . . 120.4 ?
C25 C26 H26 . . 120.4 ?
C26 C27 C28 . . 120.5(11) ?
C26 C27 H27 . . 119.8 ?
C28 C27 H27 . . 119.8 ?
C27 C28 C36 . . 116.3(11) ?
C27 C28 C29 . . 124.3(11) ?
C36 C28 C29 . . 119.4(10) ?
C30 C29 C28 . . 119.3(11) ?
C30 C29 H29 . . 120.4 ?
C28 C29 H29 . . 120.4 ?
C29 C30 C31 . . 123.6(11) ?
C29 C30 H30 . . 118.2 ?
C31 C30 H30 . . 118.2 ?
C32 C31 C35 . . 116.5(11) ?
C32 C31 C30 . . 126.1(11) ?
C35 C31 C30 . . 117.4(11) ?
C33 C32 C31 . . 120.8(11) ?
C33 C32 H32 . . 119.6 ?
C31 C32 H32 . . 119.6 ?
C32 C33 C34 . . 119.5(11) ?
C32 C33 H33 . . 120.2 ?
C34 C33 H33 . . 120.2 ?
N6 C34 C33 . . 121.5(11) ?
N6 C34 H34 . . 119.2 ?
C33 C34 H34 . . 119.2 ?
N6 C35 C31 . . 122.5(9) ?
N6 C35 C36 . . 117.2(9) ?
C31 C35 C36 . . 120.3(9) ?
N5 C36 C28 . . 122.7(9) ?
N5 C36 C35 . . 117.3(9) ?
C28 C36 C35 . . 119.9(9) ?

loop_
_geom_bond_atom_site_label_1
_geom_bond_atom_site_label_2
_geom_bond_site_symmetry_2
_geom_bond_distance
_geom_bond_publ_flag
W1 O1E . 1.677(7) ?
W1 O4 . 1.880(8) ?
W1 O2 . 1.895(7) ?
W1 O3 . 1.909(8) ?
W1 O1 . 1.912(7) ?
W1 O4C . 2.481(11) ?
W2 O2E . 1.672(7) ?
W2 O1 . 1.893(7) ?
W2 O5 . 1.917(7) ?
W2 O6A . 1.917(18) ?
W2 O9A . 1.971(15) ?
W2 O4C . 2.526(12) ?
W3 O3E . 1.667(8) ?
W3 O5 . 1.873(7) ?
W3 O2 . 1.886(7) ?
W3 O12 . 1.893(8) ?
W3 O10 . 1.896(8) ?
W3 O1C 7_656 2.396(11) ?
W3 O4C . 2.473(12) ?
W4 O4E . 1.676(7) ?
W4 O3 . 1.875(9) ?
W4 O7 . 1.887(8) ?
W4 O10 7_656 1.897(9) ?
W4 O8 . 1.905(8) ?
W4 O1C . 2.451(12) ?
W5 O5E . 1.669(7) ?
W5 O6A 7_656 1.750(18) ?
W5 O12 . 1.897(9) ?
W5 O7 7_656 1.908(8) ?
W5 O11A . 2.012(19) ?
W5 O1C 7_656 2.494(12) ?
W6 O6E . 1.673(7) ?
W6 O4 . 1.885(9) ?
W6 O8 . 1.887(8) ?
W6 O11A . 1.96(2) ?
W6 O9A 7_656 2.085(14) ?
O6A W5 7_656 1.750(18) ?
O6B V5 7_656 2.064(15) ?
O7 V5 7_656 1.908(8) ?
O7 W5 7_656 1.908(8) ?
O9A W6 7_656 2.085(14) ?
O9B V6 7_656 1.746(15) ?
O10 V4 7_656 1.897(9) ?
O10 W4 7_656 1.897(9) ?
P O4C . 1.481(11) ?
P O4C 7_656 1.481(11) ?
P O3C . 1.530(11) ?
P O3C 7_656 1.530(11) ?
P O1C 7_656 1.554(12) ?
P O1C . 1.554(12) ?
P O2C . 1.582(11) ?
P O2C 7_656 1.582(11) ?
O1C O4C 7_656 1.698(16) ?
O1C W3 7_656 2.396(11) ?
O1C W5 7_656 2.494(12) ?
O4C O1C 7_656 1.698(16) ?
O2C V6 7_656 2.453(12) ?
O2C V5 7_656 2.462(12) ?
O1W H1W1 . 0.851(10) ?
O1W H2W1 . 0.851(10) ?
Co N3 . 2.053(9) yes
Co N6 . 2.060(8) yes
Co N1 . 2.066(10) yes
Co N4 . 2.066(11) yes
Co N2 . 2.078(10) yes
Co N5 . 2.085(8) yes
N1 C1 . 1.318(16) ?
N1 C12 . 1.369(16) ?
N2 C10 . 1.318(14) ?
N2 C11 . 1.355(14) ?
N3 C13 . 1.342(13) ?
N3 C24 . 1.350(13) ?
N4 C22 . 1.325(14) ?
N4 C23 . 1.357(15) ?
N5 C25 . 1.323(13) ?
N5 C36 . 1.352(12) ?
N6 C34 . 1.328(13) ?
N6 C35 . 1.348(12) ?
C1 C2 . 1.40(2) ?
C1 H1 . 0.9300 ?
C2 C3 . 1.35(2) ?
C2 H2 . 0.9300 ?
C3 C4 . 1.42(2) ?
C3 H3 . 0.9300 ?
C4 C12 . 1.373(17) ?
C4 C5 . 1.45(2) ?
C5 C6 . 1.33(2) ?
C5 H5 . 0.9300 ?
C6 C7 . 1.45(2) ?
C6 H6 . 0.9300 ?
C7 C11 . 1.412(17) ?
C7 C8 . 1.41(2) ?
C8 C9 . 1.35(2) ?
C8 H8 . 0.9300 ?
C9 C10 . 1.344(19) ?
C9 H9 . 0.9300 ?
C10 H10 . 0.9300 ?
C11 C12 . 1.421(17) ?
C13 C14 . 1.401(17) ?
C13 H13 . 0.9300 ?
C14 C15 . 1.376(18) ?
C14 H14 . 0.9300 ?
C15 C16 . 1.410(17) ?
C15 H15 . 0.9300 ?
C16 C24 . 1.426(16) ?
C16 C17 . 1.429(17) ?
C17 C18 . 1.342(18) ?
C17 H17 . 0.9300 ?
C18 C19 . 1.429(19) ?
C18 H18 . 0.9300 ?
C19 C23 . 1.397(17) ?
C19 C20 . 1.417(19) ?
C20 C21 . 1.36(2) ?
C20 H20 . 0.9300 ?
C21 C22 . 1.37(2) ?
C21 H21 . 0.9300 ?
C22 H22 . 0.9300 ?
C23 C24 . 1.430(15) ?
C25 C26 . 1.366(16) ?
C25 H25 . 0.9300 ?
C26 C27 . 1.347(18) ?
C26 H26 . 0.9300 ?
C27 C28 . 1.399(16) ?
C27 H27 . 0.9300 ?
C28 C36 . 1.413(14) ?
C28 C29 . 1.436(17) ?
C29 C30 . 1.351(18) ?
C29 H29 . 0.9300 ?
C30 C31 . 1.436(17) ?
C30 H30 . 0.9300 ?
C31 C32 . 1.398(17) ?
C31 C35 . 1.406(14) ?
C32 C33 . 1.346(17) ?
C32 H32 . 0.9300 ?
C33 C34 . 1.398(16) ?
C33 H33 . 0.9300 ?
C34 H34 . 0.9300 ?
C35 C36 . 1.432(14) ?

loop_
_geom_hbond_atom_site_label_D
_geom_hbond_atom_site_label_H
_geom_hbond_atom_site_label_A
_geom_hbond_site_symmetry_A
_geom_hbond_distance_DH
_geom_hbond_distance_HA
_geom_hbond_distance_DA
_geom_hbond_angle_DHA
O1W H1W1 O1E . 0.851(10) 2.17(11) 2.928(14) 15E1(2)
O1W H2W1 O3E 5_756 0.851(10) 1.99(3) 2.836(13) 173(17)
C9 H9 O5E 6 0.93 2.55 3.208(15) 128
C26 H26 O12 4_655 0.93 2.46 2.973(15) 114
C33 H33 O5 7_656 0.93 2.53 3.345(13) 147
C34 H34 O8 . 0.93 2.43 3.114(13) 130
C34 H34 Cg1 . 0.93 3.04 3.811(12) 142
C25 H25 Cg2 . 0.93 2.99 3.777(13) 143

loop_
_geom_torsion_atom_site_label_1
_geom_torsion_atom_site_label_2
_geom_torsion_atom_site_label_3
_geom_torsion_atom_site_label_4
_geom_torsion
N3 Co N1 C1 83.6(10)
N6 Co N1 C1 -94.0(10)
N4 Co N1 C1 3.3(10)
N2 Co N1 C1 -179.7(10)
N5 Co N1 C1 -138(2)
N3 Co N1 C12 -101.2(7)
N6 Co N1 C12 81.2(7)
N4 Co N1 C12 178.5(7)
N2 Co N1 C12 -4.5(7)
N5 Co N1 C12 37(3)
N3 Co N2 C10 -89.4(10)
N6 Co N2 C10 81.8(10)
N1 Co N2 C10 176.3(10)
N4 Co N2 C10 -155(3)
N5 Co N2 C10 1.9(10)
N3 Co N2 C11 98.4(7)
N6 Co N2 C11 -90.4(7)
N1 Co N2 C11 4.1(7)
N4 Co N2 C11 33(4)
N5 Co N2 C11 -170.3(7)
N6 Co N3 C13 -105(2)
N1 Co N3 C13 88.7(10)
N4 Co N3 C13 -178.2(10)
N2 Co N3 C13 7.5(10)
N5 Co N3 C13 -85.8(9)
N6 Co N3 C24 68(2)
N1 Co N3 C24 -97.7(7)
N4 Co N3 C24 -4.5(7)
N2 Co N3 C24 -178.8(7)
N5 Co N3 C24 87.9(7)
N3 Co N4 C22 -180.0(11)
N6 Co N4 C22 9.2(11)
N1 Co N4 C22 -85.2(10)
N2 Co N4 C22 -113(3)
N5 Co N4 C22 89.5(10)
N3 Co N4 C23 4.8(7)
N6 Co N4 C23 -166.0(7)
N1 Co N4 C23 99.7(8)
N2 Co N4 C23 71(4)
N5 Co N4 C23 -85.6(8)
N3 Co N5 C25 6.6(10)
N6 Co N5 C25 -176.6(10)
N1 Co N5 C25 -132(2)
N4 Co N5 C25 86.7(10)
N2 Co N5 C25 -90.9(10)
N3 Co N5 C36 -179.0(7)
N6 Co N5 C36 -2.3(7)
N1 Co N5 C36 42(3)
N4 Co N5 C36 -98.9(7)
N2 Co N5 C36 83.5(7)
N3 Co N6 C34 -162.2(18)
N1 Co N6 C34 3.7(10)
N4 Co N6 C34 -90.8(9)
N2 Co N6 C34 84.0(10)
N5 Co N6 C34 177.8(10)
N3 Co N6 C35 23(2)
N1 Co N6 C35 -171.4(7)
N4 Co N6 C35 94.0(7)
N2 Co N6 C35 -91.2(7)
N5 Co N6 C35 2.7(7)
C12 N1 C1 C2 -1.2(17)
Co N1 C1 C2 173.8(9)
N1 C1 C2 C3 0(2)
C1 C2 C3 C4 0(2)
C2 C3 C4 C12 0(2)
C2 C3 C4 C5 177.0(14)
C12 C4 C5 C6 -5.0(19)
C3 C4 C5 C6 178.3(13)
C4 C5 C6 C7 2(2)
C5 C6 C7 C11 1.5(18)
C5 C6 C7 C8 -179.5(13)
C11 C7 C8 C9 -2.1(18)
C6 C7 C8 C9 178.9(12)
C7 C8 C9 C10 2(2)
C11 N2 C10 C9 -1.5(18)
Co N2 C10 C9 -173.2(10)
C8 C9 C10 N2 0(2)
C10 N2 C11 C7 0.8(15)
Co N2 C11 C7 174.1(8)
C10 N2 C11 C12 -176.5(10)
Co N2 C11 C12 -3.3(12)
C8 C7 C11 N2 0.9(16)
C6 C7 C11 N2 180.0(10)
C8 C7 C11 C12 178.3(10)
C6 C7 C11 C12 -2.7(16)
C1 N1 C12 C4 2.0(16)
Co N1 C12 C4 -173.8(9)
C1 N1 C12 C11 179.9(10)
Co N1 C12 C11 4.1(12)
C3 C4 C12 N1 -1.5(18)
C5 C4 C12 N1 -178.5(11)
C3 C4 C12 C11 -179.3(11)
C5 C4 C12 C11 3.8(17)
N2 C11 C12 N1 -0.5(15)
C7 C11 C12 N1 -177.9(10)
N2 C11 C12 C4 177.4(10)
C7 C11 C12 C4 0.0(16)
C24 N3 C13 C14 -1.0(16)
Co N3 C13 C14 172.4(9)
N3 C13 C14 C15 2.1(18)
C13 C14 C15 C16 -1.4(18)
C14 C15 C16 C24 -0.2(16)
C14 C15 C16 C17 -178.5(11)
C15 C16 C17 C18 177.9(11)
C24 C16 C17 C18 -0.3(17)
C16 C17 C18 C19 -0.1(19)
C17 C18 C19 C23 -0.3(18)
C17 C18 C19 C20 -178.3(12)
C23 C19 C20 C21 3.5(17)
C18 C19 C20 C21 -178.4(12)
C19 C20 C21 C22 -4.4(19)
C23 N4 C22 C21 -1.6(18)
Co N4 C22 C21 -176.6(10)
C20 C21 C22 N4 4(2)
C22 N4 C23 C19 0.8(16)
Co N4 C23 C19 176.6(8)
C22 N4 C23 C24 179.7(10)
Co N4 C23 C24 -4.5(12)
C20 C19 C23 N4 -1.8(16)
C18 C19 C23 N4 -179.9(10)
C20 C19 C23 C24 179.3(10)
C18 C19 C23 C24 1.1(16)
C13 N3 C24 C16 -0.8(15)
Co N3 C24 C16 -175.2(8)
C13 N3 C24 C23 177.9(9)
Co N3 C24 C23 3.5(11)
C15 C16 C24 N3 1.4(16)
C17 C16 C24 N3 179.8(10)
C15 C16 C24 C23 -177.3(10)
C17 C16 C24 C23 1.1(15)
N4 C23 C24 N3 0.7(14)
C19 C23 C24 N3 179.7(9)
N4 C23 C24 C16 179.5(9)
C19 C23 C24 C16 -1.5(15)
C36 N5 C25 C26 0.2(17)
Co N5 C25 C26 174.4(9)
N5 C25 C26 C27 1(2)
C25 C26 C27 C28 -1.6(19)
C26 C27 C28 C36 0.9(17)
C26 C27 C28 C29 -176.9(13)
C27 C28 C29 C30 177.4(13)
C36 C28 C29 C30 -0.4(19)
C28 C29 C30 C31 0(2)
C29 C30 C31 C32 -179.1(15)
C29 C30 C31 C35 0(2)
C35 C31 C32 C33 0(2)
C30 C31 C32 C33 179.1(14)
C31 C32 C33 C34 -1(2)
C35 N6 C34 C33 -2.3(17)
Co N6 C34 C33 -177.2(9)
C32 C33 C34 N6 2(2)
C34 N6 C35 C31 0.8(16)
Co N6 C35 C31 176.4(9)
C34 N6 C35 C36 -178.3(9)
Co N6 C35 C36 -2.7(11)
C32 C31 C35 N6 0.5(17)
C30 C31 C35 N6 -178.9(11)
C32 C31 C35 C36 179.6(11)
C30 C31 C35 C36 0.1(17)
C25 N5 C36 C28 -1.0(15)
Co N5 C36 C28 -176.1(8)
C25 N5 C36 C35 176.7(10)
Co N5 C36 C35 1.5(11)
C27 C28 C36 N5 0.4(15)
C29 C28 C36 N5 178.4(10)
C27 C28 C36 C35 -177.2(10)
C29 C28 C36 C35 0.7(15)
N6 C35 C36 N5 0.8(13)
C31 C35 C36 N5 -178.4(10)
N6 C35 C36 C28 178.5(9)
C31 C35 C36 C28 -0.6(15)
